data_7122755
loop_
_publ_author_name
'Komuro, Takashi'
'Osawa, Tomohiro'
'Suzuki, Ryuju'
'Mochizuki, Daiki'
'Higashi, Hironori'
'Tobita, Hiromi'

_publ_section_title
;
 Silyl--pyridine--amine pincer-ligated iridium complexes for catalytic
 silane deuteration via room temperature C--D bond activation of
 benzene-d6
;
_journal_name_full 'Chemical Communications'
_journal_paper_doi 10.1039/C8CC09178A
_journal_year 2018
_chemical_formula_moiety 'C26 H46 Cl Ir N4 Si, C7 H8, 0.5(C7 H8)'
_chemical_formula_sum 'C36.5 H58 Cl Ir N4 Si'
_chemical_formula_weight 808.61
_chemical_properties_physical Air-sensitive,Moisture-sensitive,Oxygen-sensitive
_space_group_crystal_system monoclinic
_space_group_IT_number 14
_space_group_name_Hall '-P 2ybc'
_space_group_name_H-M_alt 'P 1 21/c 1'
_symmetry_space_group_name_Hall '-P 2ybc'
_symmetry_space_group_name_H-M 'P 1 21/c 1'
_atom_sites_solution_hydrogens mixed
_atom_sites_solution_primary heavy
_atom_sites_solution_secondary difmap
_audit_creation_method SHELXL-2016/6
_audit_update_record
;
2017-12-08 deposited with the CCDC.
2018-12-17 downloaded from the CCDC.
;
_cell_angle_alpha 90
_cell_angle_beta 98.7314(11)
_cell_angle_gamma 90
_cell_formula_units_Z 4
_cell_length_a 14.4572(4)
_cell_length_b 10.2996(3)
_cell_length_c 25.5865(9)
_cell_measurement_reflns_used 63749
_cell_measurement_temperature 150(2)
_cell_measurement_theta_max 27.5
_cell_measurement_theta_min 2.0
_cell_volume 3765.8(2)
_computing_cell_refinement PROCESS-AUTO
_computing_data_collection PROCESS-AUTO
_computing_data_reduction 'teXsan Ver.1.11'
_computing_molecular_graphics
; 
'ORTEP-3', 'Yadokari-XG (Wakita, Nemoto et al., 2009)'
;
_computing_publication_material
; 
'Yadokari-XG (Wakita, Nemoto et al., 2009)'
;
_computing_structure_refinement 'SHELXL-2016/6 (Sheldrick, 2016)'
_computing_structure_solution 'DIRDIF-2008 (PATTY)'
_diffrn_ambient_temperature 150(2)
_diffrn_detector_area_resol_mean 10.00
_diffrn_measured_fraction_theta_full 0.999
_diffrn_measured_fraction_theta_max 0.998
_diffrn_measurement_device_type 'Rigaku RAXIS-RAPID Imaging Plate'
_diffrn_measurement_method \w
_diffrn_radiation_monochromator graphite
_diffrn_radiation_source 'rotating-anode X-ray tube'
_diffrn_radiation_type MoK\a
_diffrn_radiation_wavelength 0.71069
_diffrn_reflns_av_R_equivalents 0.0799
_diffrn_reflns_av_unetI/netI 0.0435
_diffrn_reflns_Laue_measured_fraction_full 0.999
_diffrn_reflns_Laue_measured_fraction_max 0.998
_diffrn_reflns_limit_h_max 18
_diffrn_reflns_limit_h_min -18
_diffrn_reflns_limit_k_max 12
_diffrn_reflns_limit_k_min -13
_diffrn_reflns_limit_l_max 33
_diffrn_reflns_limit_l_min -33
_diffrn_reflns_number 42766
_diffrn_reflns_point_group_measured_fraction_full 0.999
_diffrn_reflns_point_group_measured_fraction_max 0.998
_diffrn_reflns_theta_full 25.240
_diffrn_reflns_theta_max 27.480
_diffrn_reflns_theta_min 1.982
_exptl_absorpt_coefficient_mu 3.678
_exptl_absorpt_correction_T_max 0.743431
_exptl_absorpt_correction_T_min 0.539177
_exptl_absorpt_correction_type numerical
_exptl_absorpt_process_details
; 
HIGASHI, T. (1999). Shape - Program to obtain Crystal Shape using CCD camera.
Rigaku Corporation, Tokyo, Japan. 
HIGASHI, T. (1999). Numabs - Numerical Absorption Correction,
Rigaku Corporation, Tokyo, Japan. 
;
_exptl_crystal_colour orange
_exptl_crystal_density_diffrn 1.426
_exptl_crystal_description block
_exptl_crystal_F_000 1652
_exptl_crystal_recrystallization_method 'Re-crystallisation from solvent: toluene'
_exptl_crystal_size_max 0.190
_exptl_crystal_size_mid 0.180
_exptl_crystal_size_min 0.070
_refine_diff_density_max 1.694
_refine_diff_density_min -1.303
_refine_diff_density_rms 0.129
_refine_ls_extinction_method none
_refine_ls_goodness_of_fit_ref 1.246
_refine_ls_hydrogen_treatment mixed
_refine_ls_matrix_type full
_refine_ls_number_parameters 413
_refine_ls_number_reflns 8619
_refine_ls_number_restraints 0
_refine_ls_restrained_S_all 1.246
_refine_ls_R_factor_all 0.0465
_refine_ls_R_factor_gt 0.0404
_refine_ls_shift/su_max 0.001
_refine_ls_shift/su_mean 0.000
_refine_ls_structure_factor_coef Fsqd
_refine_ls_weighting_details 'w=1/[\s^2^(Fo^2^)+(0.0181P)^2^+12.7936P] where P=(Fo^2^+2Fc^2^)/3'
_refine_ls_weighting_scheme calc
_refine_ls_wR_factor_gt 0.0858
_refine_ls_wR_factor_ref 0.0877
_reflns_Friedel_coverage 0.000
_reflns_number_gt 7860
_reflns_number_total 8619
_reflns_threshold_expression 'I > 2\s(I)'
_cod_data_source_file c8cc09178a2.cif
_cod_data_source_block complex-2
_cod_original_formula_sum 'C36.50 H58 Cl Ir N4 Si'
_cod_database_code 7122755
_shelx_shelxl_version_number 2016/6
_shelx_space_group_comment
;
The symmetry employed for this shelxl refinement is uniquely defined
by the following loop, which should always be used as a source of
symmetry information in preference to the above space-group names.
They are only intended as comments.
;
_shelx_estimated_absorpt_t_min 0.542
_shelx_estimated_absorpt_t_max 0.783

loop_
_space_group_symop_operation_xyz
'x, y, z'
'-x, y+1/2, -z+1/2'
'-x, -y, -z'
'x, -y-1/2, z-1/2'

loop_
_atom_site_label
_atom_site_type_symbol
_atom_site_fract_x
_atom_site_fract_y
_atom_site_fract_z
_atom_site_U_iso_or_equiv
_atom_site_adp_type
_atom_site_occupancy
_atom_site_site_symmetry_order
_atom_site_calc_flag
_atom_site_refinement_flags_posn
_atom_site_refinement_flags_adp
_atom_site_refinement_flags_occupancy
_atom_site_disorder_assembly
_atom_site_disorder_group
Ir1 Ir 0.14381(2) 0.20634(2) 0.42165(2) 0.01548(6) Uani 1 1 d . . . . .
H1 H 0.260(3) 0.198(4) 0.4329(18) 0.012(11) Uiso 1 1 d . . . . .
Cl1 Cl 0.13404(8) -0.01649(10) 0.44364(4) 0.0231(2) Uani 1 1 d . . . . .
Si1 Si 0.17437(9) 0.17625(12) 0.33710(4) 0.0182(2) Uani 1 1 d . . . . .
N1 N 0.1547(2) 0.3980(4) 0.40721(14) 0.0183(7) Uani 1 1 d . . . . .
N2 N 0.1506(3) 0.2890(4) 0.50927(14) 0.0229(8) Uani 1 1 d . . . . .
N3 N -0.0100(3) 0.2296(3) 0.41157(14) 0.0192(7) Uani 1 1 d . . . . .
N4 N -0.3008(3) 0.2826(5) 0.4037(2) 0.0361(10) Uani 1 1 d . . . . .
C1 C 0.0896(3) 0.0755(4) 0.28669(17) 0.0244(9) Uani 1 1 d . . . . .
C2 C 0.0895(4) 0.1186(6) 0.22878(18) 0.0334(11) Uani 1 1 d . . . . .
H2 H 0.150096 0.097975 0.218123 0.050 Uiso 1 1 calc R U . . .
H3 H 0.078508 0.212403 0.225833 0.050 Uiso 1 1 calc R U . . .
H4 H 0.039716 0.072761 0.205686 0.050 Uiso 1 1 calc R U . . .
C3 C -0.0105(3) 0.0931(5) 0.29838(19) 0.0312(11) Uani 1 1 d . . . . .
H5 H -0.053576 0.041563 0.273313 0.047 Uiso 1 1 calc R U . . .
H6 H -0.027912 0.185007 0.294813 0.047 Uiso 1 1 calc R U . . .
H7 H -0.013963 0.064087 0.334506 0.047 Uiso 1 1 calc R U . . .
C4 C 0.1116(4) -0.0708(5) 0.2914(2) 0.0340(11) Uani 1 1 d . . . . .
H8 H 0.114726 -0.097943 0.328345 0.051 Uiso 1 1 calc R U . . .
H9 H 0.171912 -0.087754 0.279629 0.051 Uiso 1 1 calc R U . . .
H10 H 0.062322 -0.119677 0.269271 0.051 Uiso 1 1 calc R U . . .
C5 C 0.3033(3) 0.1306(5) 0.33145(18) 0.0270(10) Uani 1 1 d . . . . .
C6 C 0.3213(4) 0.1085(6) 0.2743(2) 0.0395(13) Uani 1 1 d . . . . .
H11 H 0.388634 0.097740 0.274067 0.059 Uiso 1 1 calc R U . . .
H12 H 0.298571 0.183447 0.252497 0.059 Uiso 1 1 calc R U . . .
H13 H 0.288278 0.030130 0.259984 0.059 Uiso 1 1 calc R U . . .
C7 C 0.3356(4) 0.0088(6) 0.3644(2) 0.0367(12) Uani 1 1 d . . . . .
H14 H 0.299205 -0.066545 0.349637 0.055 Uiso 1 1 calc R U . . .
H15 H 0.326012 0.022136 0.401065 0.055 Uiso 1 1 calc R U . . .
H16 H 0.402199 -0.006689 0.363249 0.055 Uiso 1 1 calc R U . . .
C8 C 0.3665(4) 0.2445(6) 0.3531(2) 0.0394(13) Uani 1 1 d . . . . .
H17 H 0.431816 0.223399 0.350707 0.059 Uiso 1 1 calc R U . . .
H18 H 0.359813 0.260234 0.390084 0.059 Uiso 1 1 calc R U . . .
H19 H 0.348078 0.322647 0.332175 0.059 Uiso 1 1 calc R U . . .
C9 C 0.1604(4) 0.3549(4) 0.31452(17) 0.0244(9) Uani 1 1 d . . . . .
H20 H 0.209089 0.376075 0.292525 0.029 Uiso 1 1 calc R U . . .
H21 H 0.098548 0.366333 0.292391 0.029 Uiso 1 1 calc R U . . .
C10 C 0.1684(3) 0.4470(4) 0.36039(17) 0.0217(9) Uani 1 1 d . . . . .
C11 C 0.1847(4) 0.5789(5) 0.35588(19) 0.0293(10) Uani 1 1 d . . . . .
H22 H 0.197064 0.612625 0.323077 0.035 Uiso 1 1 calc R U . . .
C12 C 0.1835(4) 0.6618(5) 0.3977(2) 0.0356(12) Uani 1 1 d . . . . .
H23 H 0.195674 0.751757 0.394367 0.043 Uiso 1 1 calc R U . . .
C13 C 0.1640(4) 0.6110(5) 0.4452(2) 0.0295(10) Uani 1 1 d . . . . .
H24 H 0.161471 0.666369 0.474660 0.035 Uiso 1 1 calc R U . . .
C14 C 0.1484(3) 0.4801(4) 0.44910(18) 0.0238(9) Uani 1 1 d . . . . .
C15 C 0.1135(4) 0.4209(5) 0.49680(18) 0.0256(10) Uani 1 1 d . . . . .
H25 H 0.131947 0.477709 0.527840 0.031 Uiso 1 1 calc R U . . .
H26 H 0.044294 0.417124 0.490026 0.031 Uiso 1 1 calc R U . . .
C16 C 0.2493(3) 0.3011(5) 0.53540(18) 0.0273(10) Uani 1 1 d . . . . .
H27 H 0.250868 0.353398 0.567992 0.033 Uiso 1 1 calc R U . . .
H28 H 0.285238 0.348709 0.511520 0.033 Uiso 1 1 calc R U . . .
C17 C 0.2967(4) 0.1726(6) 0.5497(2) 0.0375(12) Uani 1 1 d . . . . .
H29 H 0.267047 0.130078 0.577123 0.056 Uiso 1 1 calc R U . . .
H30 H 0.363091 0.187220 0.562871 0.056 Uiso 1 1 calc R U . . .
H31 H 0.290648 0.117016 0.518232 0.056 Uiso 1 1 calc R U . . .
C18 C 0.0920(3) 0.2177(5) 0.54279(18) 0.0255(9) Uani 1 1 d . . . . .
H32 H 0.113776 0.126447 0.545534 0.031 Uiso 1 1 calc R U . . .
H33 H 0.026870 0.216925 0.524039 0.031 Uiso 1 1 calc R U . . .
C19 C 0.0903(4) 0.2681(6) 0.5986(2) 0.0386(13) Uani 1 1 d . . . . .
H34 H 0.153085 0.261164 0.619135 0.058 Uiso 1 1 calc R U . . .
H35 H 0.046296 0.216414 0.615506 0.058 Uiso 1 1 calc R U . . .
H36 H 0.070510 0.359194 0.596949 0.058 Uiso 1 1 calc R U . . .
C20 C -0.0642(3) 0.1466(4) 0.43398(17) 0.0205(9) Uani 1 1 d . . . . .
H37 H -0.034813 0.073963 0.452439 0.025 Uiso 1 1 calc R U . . .
C21 C -0.1595(3) 0.1598(5) 0.43195(18) 0.0248(9) Uani 1 1 d . . . . .
H38 H -0.193411 0.097083 0.448580 0.030 Uiso 1 1 calc R U . . .
C22 C -0.2068(3) 0.2655(5) 0.40546(18) 0.0265(10) Uani 1 1 d . . . . .
C23 C -0.1505(3) 0.3513(5) 0.38119(19) 0.0267(10) Uani 1 1 d . . . . .
H39 H -0.177929 0.423886 0.361815 0.032 Uiso 1 1 calc R U . . .
C24 C -0.0555(3) 0.3300(4) 0.38552(17) 0.0216(9) Uani 1 1 d . . . . .
H40 H -0.019553 0.390468 0.368979 0.026 Uiso 1 1 calc R U . . .
C25 C -0.3564(4) 0.1826(7) 0.4247(3) 0.0518(17) Uani 1 1 d . . . . .
H41 H -0.357280 0.104245 0.402948 0.078 Uiso 1 1 calc R U . . .
H42 H -0.420452 0.214174 0.424160 0.078 Uiso 1 1 calc R U . . .
H43 H -0.328673 0.162323 0.461171 0.078 Uiso 1 1 calc R U . . .
C26 C -0.3499(4) 0.3850(6) 0.3724(3) 0.0463(15) Uani 1 1 d . . . . .
H44 H -0.315392 0.466626 0.379188 0.070 Uiso 1 1 calc R U . . .
H45 H -0.412717 0.394770 0.381837 0.070 Uiso 1 1 calc R U . . .
H46 H -0.354924 0.362953 0.334773 0.070 Uiso 1 1 calc R U . . .
C27 C 0.5787(4) 0.1123(6) 0.2227(2) 0.0419(14) Uani 1 1 d . . . . .
C28 C 0.5764(5) -0.0037(7) 0.2496(3) 0.0512(17) Uani 1 1 d . . . . .
H47 H 0.524240 -0.059871 0.240711 0.061 Uiso 1 1 calc R U . . .
C29 C 0.6483(5) -0.0406(7) 0.2894(3) 0.0579(18) Uani 1 1 d . . . . .
H48 H 0.644952 -0.120367 0.307606 0.069 Uiso 1 1 calc R U . . .
C30 C 0.7243(5) 0.0400(9) 0.3019(3) 0.060(2) Uani 1 1 d . . . . .
H49 H 0.774165 0.015573 0.328646 0.072 Uiso 1 1 calc R U . . .
C31 C 0.7280(5) 0.1558(8) 0.2758(3) 0.059(2) Uani 1 1 d . . . . .
H50 H 0.780509 0.211176 0.284779 0.071 Uiso 1 1 calc R U . . .
C32 C 0.6570(5) 0.1924(7) 0.2370(3) 0.0524(17) Uani 1 1 d . . . . .
H51 H 0.660807 0.273151 0.219444 0.063 Uiso 1 1 calc R U . . .
C33 C 0.5022(5) 0.1492(9) 0.1782(3) 0.063(2) Uani 1 1 d . . . . .
H52 H 0.509497 0.099048 0.146493 0.095 Uiso 1 1 calc R U . . .
H53 H 0.506563 0.242111 0.170590 0.095 Uiso 1 1 calc R U . . .
H54 H 0.441079 0.130435 0.188503 0.095 Uiso 1 1 calc R U . . .
C34 C 0.5399(4) 0.1122(7) 0.0255(2) 0.0448(14) Uani 1 1 d . . . . .
H55 H 0.567071 0.187817 0.042724 0.054 Uiso 0.5 1 calc R U P A 1
C35 C 0.5759(4) -0.0111(7) 0.0393(3) 0.0473(15) Uani 1 1 d . . . . .
H56 H 0.628113 -0.019691 0.066458 0.057 Uiso 1 1 calc R U . . .
C36 C 0.5366(4) -0.1206(7) 0.0139(2) 0.0459(14) Uani 1 1 d . . . . .
H57 H 0.562657 -0.203293 0.023709 0.055 Uiso 1 1 calc R U . . .
C37 C 0.5813(10) 0.2412(14) 0.0528(5) 0.053(3) Uani 0.5 1 d . . P B 2
H58 H 0.642643 0.258666 0.042526 0.080 Uiso 0.5 1 calc R U P B 2
H59 H 0.588019 0.231586 0.091343 0.080 Uiso 0.5 1 calc R U P B 2
H60 H 0.538884 0.313637 0.041653 0.080 Uiso 0.5 1 calc R U P B 2

loop_
_atom_site_aniso_label
_atom_site_aniso_U_11
_atom_site_aniso_U_22
_atom_site_aniso_U_33
_atom_site_aniso_U_23
_atom_site_aniso_U_13
_atom_site_aniso_U_12
Ir1 0.02018(9) 0.01290(8) 0.01390(8) 0.00008(6) 0.00435(5) 0.00059(6)
Cl1 0.0314(6) 0.0156(5) 0.0233(5) 0.0034(4) 0.0073(4) 0.0026(4)
Si1 0.0247(6) 0.0159(6) 0.0145(5) 0.0004(4) 0.0049(4) 0.0009(5)
N1 0.0209(18) 0.0185(19) 0.0162(16) 0.0005(13) 0.0050(13) -0.0034(14)
N2 0.0291(19) 0.023(2) 0.0173(17) -0.0024(15) 0.0060(14) 0.0009(17)
N3 0.0235(18) 0.0154(18) 0.0190(17) 0.0000(13) 0.0045(14) 0.0010(14)
N4 0.022(2) 0.035(3) 0.052(3) 0.003(2) 0.0079(19) 0.0059(19)
C1 0.037(3) 0.019(2) 0.017(2) -0.0034(16) 0.0020(18) 0.0024(19)
C2 0.048(3) 0.036(3) 0.015(2) -0.003(2) 0.002(2) 0.001(2)
C3 0.030(2) 0.037(3) 0.026(2) -0.011(2) 0.0012(19) -0.003(2)
C4 0.051(3) 0.020(2) 0.030(3) -0.004(2) 0.005(2) 0.001(2)
C5 0.031(2) 0.029(3) 0.024(2) -0.0007(19) 0.0111(18) 0.001(2)
C6 0.041(3) 0.049(3) 0.034(3) -0.005(2) 0.023(2) 0.006(3)
C7 0.029(3) 0.041(3) 0.042(3) 0.005(2) 0.013(2) 0.015(2)
C8 0.027(3) 0.049(3) 0.044(3) -0.002(3) 0.013(2) -0.006(2)
C9 0.038(3) 0.017(2) 0.019(2) 0.0023(16) 0.0081(18) -0.0003(19)
C10 0.025(2) 0.021(2) 0.020(2) -0.0004(17) 0.0045(17) -0.0007(18)
C11 0.043(3) 0.019(2) 0.025(2) 0.0052(18) 0.004(2) -0.002(2)
C12 0.050(3) 0.018(2) 0.038(3) -0.002(2) 0.004(2) -0.005(2)
C13 0.039(3) 0.019(2) 0.030(2) -0.0071(19) 0.002(2) -0.003(2)
C14 0.025(2) 0.019(2) 0.026(2) -0.0033(18) 0.0001(18) 0.0014(18)
C15 0.035(3) 0.021(2) 0.022(2) -0.0040(17) 0.0099(19) 0.0021(19)
C16 0.030(2) 0.029(3) 0.022(2) -0.0019(18) -0.0005(18) -0.003(2)
C17 0.036(3) 0.042(3) 0.033(3) 0.004(2) -0.003(2) 0.001(2)
C18 0.031(2) 0.027(2) 0.020(2) -0.0026(18) 0.0091(18) -0.004(2)
C19 0.055(3) 0.040(3) 0.025(2) -0.006(2) 0.019(2) -0.006(3)
C20 0.023(2) 0.019(2) 0.019(2) 0.0033(16) 0.0021(16) -0.0022(17)
C21 0.028(2) 0.024(2) 0.024(2) 0.0029(18) 0.0072(18) -0.0023(19)
C22 0.025(2) 0.029(3) 0.024(2) -0.0058(19) 0.0029(18) 0.0025(19)
C23 0.032(2) 0.020(2) 0.027(2) 0.0010(17) -0.0004(19) 0.0058(19)
C24 0.027(2) 0.019(2) 0.019(2) 0.0009(16) 0.0037(17) -0.0011(17)
C25 0.024(3) 0.054(4) 0.081(5) 0.009(3) 0.021(3) 0.002(3)
C26 0.027(3) 0.042(3) 0.067(4) -0.003(3) -0.001(3) 0.009(3)
C27 0.038(3) 0.048(4) 0.044(3) -0.019(3) 0.020(2) -0.015(3)
C28 0.046(3) 0.045(4) 0.068(4) -0.030(3) 0.025(3) -0.018(3)
C29 0.066(5) 0.050(4) 0.062(4) -0.015(3) 0.024(4) -0.003(4)
C30 0.047(4) 0.087(6) 0.048(4) -0.023(4) 0.009(3) 0.001(4)
C31 0.054(4) 0.075(5) 0.051(4) -0.024(4) 0.014(3) -0.023(4)
C32 0.057(4) 0.059(4) 0.047(4) -0.015(3) 0.028(3) -0.021(3)
C33 0.057(4) 0.078(6) 0.056(4) -0.012(4) 0.012(3) -0.015(4)
C34 0.037(3) 0.052(4) 0.047(3) -0.001(3) 0.013(3) -0.003(3)
C35 0.037(3) 0.063(4) 0.041(3) 0.008(3) 0.003(3) 0.003(3)
C36 0.033(3) 0.058(4) 0.048(3) 0.009(3) 0.009(2) 0.005(3)
C37 0.057(8) 0.054(8) 0.047(7) -0.002(6) 0.002(6) -0.022(7)

loop_
_atom_type_symbol
_atom_type_description
_atom_type_scat_dispersion_real
_atom_type_scat_dispersion_imag
_atom_type_scat_source
C C 0.0033 0.0016 'International Tables Vol C Tables 4.2.6.8 and 6.1.1.4'
H H 0.0000 0.0000 'International Tables Vol C Tables 4.2.6.8 and 6.1.1.4'
N N 0.0061 0.0033 'International Tables Vol C Tables 4.2.6.8 and 6.1.1.4'
Si Si 0.0817 0.0704 'International Tables Vol C Tables 4.2.6.8 and 6.1.1.4'
Cl Cl 0.1484 0.1585 'International Tables Vol C Tables 4.2.6.8 and 6.1.1.4'
Ir Ir -1.4442 7.9887 'International Tables Vol C Tables 4.2.6.8 and 6.1.1.4'

loop_
_geom_angle_atom_site_label_1
_geom_angle_atom_site_label_2
_geom_angle_atom_site_label_3
_geom_angle
_geom_angle_site_symmetry_1
_geom_angle_site_symmetry_3
N1 Ir1 N3 88.73(14) . .
N1 Ir1 Si1 85.87(10) . .
N3 Ir1 Si1 103.81(10) . .
N1 Ir1 Cl1 176.82(10) . .
N3 Ir1 Cl1 92.14(10) . .
Si1 Ir1 Cl1 96.89(4) . .
N1 Ir1 N2 80.21(14) . .
N3 Ir1 N2 88.16(13) . .
Si1 Ir1 N2 161.45(10) . .
Cl1 Ir1 N2 96.76(10) . .
N1 Ir1 H1 88.9(16) . .
N3 Ir1 H1 175.5(16) . .
Si1 Ir1 H1 79.8(16) . .
Cl1 Ir1 H1 90.1(16) . .
N2 Ir1 H1 87.7(16) . .
C9 Si1 C1 106.5(2) . .
C9 Si1 C5 105.4(2) . .
C1 Si1 C5 109.7(2) . .
C9 Si1 Ir1 97.30(14) . .
C1 Si1 Ir1 120.44(15) . .
C5 Si1 Ir1 115.20(15) . .
C10 N1 C14 120.0(4) . .
C10 N1 Ir1 123.9(3) . .
C14 N1 Ir1 116.2(3) . .
C15 N2 C16 108.2(4) . .
C15 N2 C18 111.1(4) . .
C16 N2 C18 111.9(4) . .
C15 N2 Ir1 99.4(3) . .
C16 N2 Ir1 110.6(3) . .
C18 N2 Ir1 114.8(3) . .
C20 N3 C24 115.3(4) . .
C20 N3 Ir1 121.5(3) . .
C24 N3 Ir1 123.2(3) . .
C22 N4 C26 121.0(5) . .
C22 N4 C25 119.9(5) . .
C26 N4 C25 117.9(5) . .
C3 C1 C4 106.9(4) . .
C3 C1 C2 106.8(4) . .
C4 C1 C2 109.0(4) . .
C3 C1 Si1 109.1(3) . .
C4 C1 Si1 111.6(3) . .
C2 C1 Si1 113.1(3) . .
C1 C2 H2 109.5 . .
C1 C2 H3 109.5 . .
H2 C2 H3 109.5 . .
C1 C2 H4 109.5 . .
H2 C2 H4 109.5 . .
H3 C2 H4 109.5 . .
C1 C3 H5 109.5 . .
C1 C3 H6 109.5 . .
H5 C3 H6 109.5 . .
C1 C3 H7 109.5 . .
H5 C3 H7 109.5 . .
H6 C3 H7 109.5 . .
C1 C4 H8 109.5 . .
C1 C4 H9 109.5 . .
H8 C4 H9 109.5 . .
C1 C4 H10 109.5 . .
H8 C4 H10 109.5 . .
H9 C4 H10 109.5 . .
C8 C5 C6 106.1(4) . .
C8 C5 C7 108.1(4) . .
C6 C5 C7 108.5(4) . .
C8 C5 Si1 108.1(3) . .
C6 C5 Si1 114.0(4) . .
C7 C5 Si1 111.7(3) . .
C5 C6 H11 109.5 . .
C5 C6 H12 109.5 . .
H11 C6 H12 109.5 . .
C5 C6 H13 109.5 . .
H11 C6 H13 109.5 . .
H12 C6 H13 109.5 . .
C5 C7 H14 109.5 . .
C5 C7 H15 109.5 . .
H14 C7 H15 109.5 . .
C5 C7 H16 109.5 . .
H14 C7 H16 109.5 . .
H15 C7 H16 109.5 . .
C5 C8 H17 109.5 . .
C5 C8 H18 109.5 . .
H17 C8 H18 109.5 . .
C5 C8 H19 109.5 . .
H17 C8 H19 109.5 . .
H18 C8 H19 109.5 . .
C10 C9 Si1 112.1(3) . .
C10 C9 H20 109.2 . .
Si1 C9 H20 109.2 . .
C10 C9 H21 109.2 . .
Si1 C9 H21 109.2 . .
H20 C9 H21 107.9 . .
N1 C10 C11 119.5(4) . .
N1 C10 C9 117.2(4) . .
C11 C10 C9 123.3(4) . .
C12 C11 C10 121.5(5) . .
C12 C11 H22 119.3 . .
C10 C11 H22 119.3 . .
C11 C12 C13 118.5(5) . .
C11 C12 H23 120.8 . .
C13 C12 H23 120.8 . .
C14 C13 C12 119.3(5) . .
C14 C13 H24 120.3 . .
C12 C13 H24 120.3 . .
C13 C14 N1 121.0(4) . .
C13 C14 C15 122.1(4) . .
N1 C14 C15 116.6(4) . .
N2 C15 C14 112.9(4) . .
N2 C15 H25 109.0 . .
C14 C15 H25 109.0 . .
N2 C15 H26 109.0 . .
C14 C15 H26 109.0 . .
H25 C15 H26 107.8 . .
N2 C16 C17 113.9(4) . .
N2 C16 H27 108.8 . .
C17 C16 H27 108.8 . .
N2 C16 H28 108.8 . .
C17 C16 H28 108.8 . .
H27 C16 H28 107.7 . .
C16 C17 H29 109.5 . .
C16 C17 H30 109.5 . .
H29 C17 H30 109.5 . .
C16 C17 H31 109.5 . .
H29 C17 H31 109.5 . .
H30 C17 H31 109.5 . .
N2 C18 C19 117.6(4) . .
N2 C18 H32 107.9 . .
C19 C18 H32 107.9 . .
N2 C18 H33 107.9 . .
C19 C18 H33 107.9 . .
H32 C18 H33 107.2 . .
C18 C19 H34 109.5 . .
C18 C19 H35 109.5 . .
H34 C19 H35 109.5 . .
C18 C19 H36 109.5 . .
H34 C19 H36 109.5 . .
H35 C19 H36 109.5 . .
N3 C20 C21 124.4(4) . .
N3 C20 H37 117.8 . .
C21 C20 H37 117.8 . .
C20 C21 C22 120.4(4) . .
C20 C21 H38 119.8 . .
C22 C21 H38 119.8 . .
N4 C22 C21 121.7(5) . .
N4 C22 C23 123.0(5) . .
C21 C22 C23 115.3(4) . .
C24 C23 C22 120.1(4) . .
C24 C23 H39 120.0 . .
C22 C23 H39 120.0 . .
N3 C24 C23 124.6(4) . .
N3 C24 H40 117.7 . .
C23 C24 H40 117.7 . .
N4 C25 H41 109.5 . .
N4 C25 H42 109.5 . .
H41 C25 H42 109.5 . .
N4 C25 H43 109.5 . .
H41 C25 H43 109.5 . .
H42 C25 H43 109.5 . .
N4 C26 H44 109.5 . .
N4 C26 H45 109.5 . .
H44 C26 H45 109.5 . .
N4 C26 H46 109.5 . .
H44 C26 H46 109.5 . .
H45 C26 H46 109.5 . .
C28 C27 C32 117.4(6) . .
C28 C27 C33 121.5(6) . .
C32 C27 C33 121.1(6) . .
C27 C28 C29 121.8(6) . .
C27 C28 H47 119.1 . .
C29 C28 H47 119.1 . .
C30 C29 C28 119.1(7) . .
C30 C29 H48 120.4 . .
C28 C29 H48 120.4 . .
C31 C30 C29 120.0(7) . .
C31 C30 H49 120.0 . .
C29 C30 H49 120.0 . .
C32 C31 C30 120.9(7) . .
C32 C31 H50 119.6 . .
C30 C31 H50 119.6 . .
C31 C32 C27 120.8(7) . .
C31 C32 H51 119.6 . .
C27 C32 H51 119.6 . .
C27 C33 H52 109.5 . .
C27 C33 H53 109.5 . .
H52 C33 H53 109.5 . .
C27 C33 H54 109.5 . .
H52 C33 H54 109.5 . .
H53 C33 H54 109.5 . .
C36 C34 C35 117.8(6) 3_655 .
C36 C34 C37 118.6(8) 3_655 .
C35 C34 C37 123.5(8) . .
C36 C34 H55 121.1 3_655 .
C35 C34 H55 121.1 . .
C36 C35 C34 120.9(6) . .
C36 C35 H56 119.6 . .
C34 C35 H56 119.6 . .
C35 C36 C34 121.3(6) . 3_655
C35 C36 H57 119.4 . .
C34 C36 H57 119.4 3_655 .
C34 C37 H58 109.5 . .
C34 C37 H59 109.5 . .
H58 C37 H59 109.5 . .
C34 C37 H60 109.5 . .
H58 C37 H60 109.5 . .
H59 C37 H60 109.5 . .

loop_
_geom_bond_atom_site_label_1
_geom_bond_atom_site_label_2
_geom_bond_distance
_geom_bond_site_symmetry_2
Ir1 N1 2.019(4) .
Ir1 N3 2.212(4) .
Ir1 Si1 2.2938(11) .
Ir1 Cl1 2.3724(11) .
Ir1 N2 2.386(4) .
Ir1 H1 1.66(5) .
Si1 C9 1.930(5) .
Si1 C1 1.940(5) .
Si1 C5 1.950(5) .
N1 C10 1.342(5) .
N1 C14 1.379(6) .
N2 C15 1.477(6) .
N2 C16 1.487(6) .
N2 C18 1.487(6) .
N3 C20 1.346(6) .
N3 C24 1.347(6) .
N4 C22 1.364(6) .
N4 C26 1.445(7) .
N4 C25 1.457(8) .
C1 C3 1.532(7) .
C1 C4 1.541(7) .
C1 C2 1.547(6) .
C2 H2 0.9800 .
C2 H3 0.9800 .
C2 H4 0.9800 .
C3 H5 0.9800 .
C3 H6 0.9800 .
C3 H7 0.9800 .
C4 H8 0.9800 .
C4 H9 0.9800 .
C4 H10 0.9800 .
C5 C8 1.538(8) .
C5 C6 1.541(6) .
C5 C7 1.543(7) .
C6 H11 0.9800 .
C6 H12 0.9800 .
C6 H13 0.9800 .
C7 H14 0.9800 .
C7 H15 0.9800 .
C7 H16 0.9800 .
C8 H17 0.9800 .
C8 H18 0.9800 .
C8 H19 0.9800 .
C9 C10 1.499(6) .
C9 H20 0.9900 .
C9 H21 0.9900 .
C10 C11 1.387(7) .
C11 C12 1.372(7) .
C11 H22 0.9500 .
C12 C13 1.389(7) .
C12 H23 0.9500 .
C13 C14 1.374(7) .
C13 H24 0.9500 .
C14 C15 1.518(6) .
C15 H25 0.9900 .
C15 H26 0.9900 .
C16 C17 1.510(7) .
C16 H27 0.9900 .
C16 H28 0.9900 .
C17 H29 0.9800 .
C17 H30 0.9800 .
C17 H31 0.9800 .
C18 C19 1.522(6) .
C18 H32 0.9900 .
C18 H33 0.9900 .
C19 H34 0.9800 .
C19 H35 0.9800 .
C19 H36 0.9800 .
C20 C21 1.377(6) .
C20 H37 0.9500 .
C21 C22 1.404(7) .
C21 H38 0.9500 .
C22 C23 1.409(7) .
C23 C24 1.379(7) .
C23 H39 0.9500 .
C24 H40 0.9500 .
C25 H41 0.9800 .
C25 H42 0.9800 .
C25 H43 0.9800 .
C26 H44 0.9800 .
C26 H45 0.9800 .
C26 H46 0.9800 .
C27 C28 1.381(10) .
C27 C32 1.403(8) .
C27 C33 1.512(10) .
C28 C29 1.393(11) .
C28 H47 0.9500 .
C29 C30 1.375(10) .
C29 H48 0.9500 .
C30 C31 1.371(12) .
C30 H49 0.9500 .
C31 C32 1.368(11) .
C31 H50 0.9500 .
C32 H51 0.9500 .
C33 H52 0.9800 .
C33 H53 0.9800 .
C33 H54 0.9800 .
C34 C36 1.381(8) 3_655
C34 C35 1.397(9) .
C34 C37 1.577(14) .
C34 H55 0.9500 .
C35 C36 1.379(10) .
C35 H56 0.9500 .
C36 H57 0.9500 .
C37 H58 0.9800 .
C37 H59 0.9800 .
C37 H60 0.9800 .

loop_
_geom_torsion_atom_site_label_1
_geom_torsion_atom_site_label_2
_geom_torsion_atom_site_label_3
_geom_torsion_atom_site_label_4
_geom_torsion
_geom_torsion_site_symmetry_1
_geom_torsion_site_symmetry_4
C14 N1 C10 C11 5.9(7) . .
Ir1 N1 C10 C11 -173.3(4) . .
C14 N1 C10 C9 -171.2(4) . .
Ir1 N1 C10 C9 9.7(6) . .
Si1 C9 C10 N1 -20.0(5) . .
Si1 C9 C10 C11 163.1(4) . .
N1 C10 C11 C12 -2.7(8) . .
C9 C10 C11 C12 174.2(5) . .
C10 C11 C12 C13 -0.9(8) . .
C11 C12 C13 C14 1.2(8) . .
C12 C13 C14 N1 2.0(8) . .
C12 C13 C14 C15 -171.2(5) . .
C10 N1 C14 C13 -5.7(7) . .
Ir1 N1 C14 C13 173.6(4) . .
C10 N1 C14 C15 167.9(4) . .
Ir1 N1 C14 C15 -12.9(5) . .
C16 N2 C15 C14 76.3(5) . .
C18 N2 C15 C14 -160.5(4) . .
Ir1 N2 C15 C14 -39.2(4) . .
C13 C14 C15 N2 -146.9(5) . .
N1 C14 C15 N2 39.6(6) . .
C15 N2 C16 C17 -179.1(4) . .
C18 N2 C16 C17 58.2(5) . .
Ir1 N2 C16 C17 -71.2(4) . .
C15 N2 C18 C19 -66.1(6) . .
C16 N2 C18 C19 54.9(6) . .
Ir1 N2 C18 C19 -177.9(4) . .
C24 N3 C20 C21 -0.6(6) . .
Ir1 N3 C20 C21 175.9(3) . .
N3 C20 C21 C22 -0.3(7) . .
C26 N4 C22 C21 -174.3(5) . .
C25 N4 C22 C21 -6.7(8) . .
C26 N4 C22 C23 5.7(8) . .
C25 N4 C22 C23 173.3(5) . .
C20 C21 C22 N4 -178.6(5) . .
C20 C21 C22 C23 1.3(7) . .
N4 C22 C23 C24 178.5(5) . .
C21 C22 C23 C24 -1.5(7) . .
C20 N3 C24 C23 0.4(6) . .
Ir1 N3 C24 C23 -176.1(3) . .
C22 C23 C24 N3 0.7(7) . .
C32 C27 C28 C29 0.1(9) . .
C33 C27 C28 C29 177.5(6) . .
C27 C28 C29 C30 -0.7(10) . .
C28 C29 C30 C31 0.8(10) . .
C29 C30 C31 C32 -0.3(11) . .
C30 C31 C32 C27 -0.2(10) . .
C28 C27 C32 C31 0.3(9) . .
C33 C27 C32 C31 -177.1(6) . .
C36 C34 C35 C36 0.5(10) 3_655 .
C37 C34 C35 C36 -180.0(8) . .
C34 C35 C36 C34 -0.5(10) . 3_655
